data_4313265
loop_
_publ_author_name
'Paulina M. Dominiak'
'Joanna Herold'
'Waclaw Kolodziejski'
'Krzysztof Wo\'zniak'

_publ_contact_author_address
;    Chemistry Department
    The University of Warsaw
    ul. Pasteura 1
    02 093 Warszawa
    Poland
;
_publ_contact_author_email kwozniak@chem.uw.edu.pl
_publ_contact_author_fax 48(22)8222892
_publ_contact_author_name 'Krzysztof Wozniak'
_publ_contact_author_phone 48(22)8222892
_publ_section_title
;
 H-Bonding Dependent Structures of (NH4+)3H+(SO42-)2. Mechanisms of Phase
 Transitions
;
_journal_name_full 'Inorganic Chemistry'
_journal_page_first 1590
_journal_page_last 1598
_journal_paper_doi 10.1021/ic025705b
_journal_volume 42
_journal_year 2003
_chemical_formula_moiety (NH4)3H(SO4)2
_chemical_formula_sum 'H13 N3 O8 S2'
_chemical_formula_weight 247.25
_chemical_name_systematic
;
triammonium hydrogen disulphate
;
_space_group_IT_number 13
_symmetry_cell_setting monoclinic
_symmetry_space_group_name_Hall '-P 2yac'
_symmetry_space_group_name_H-M 'P 1 2/n 1'
_atom_sites_solution_hydrogens geom
_atom_sites_solution_primary direct
_atom_sites_solution_secondary difmap
_audit_creation_method SHELXL-97
_cell_angle_alpha 90.00
_cell_angle_beta 101.55(3)
_cell_angle_gamma 90.00
_cell_formula_units_Z 4
_cell_length_a 10.048(2)
_cell_length_b 5.8060(12)
_cell_length_c 15.538(3)
_cell_measurement_reflns_used 5000
_cell_measurement_temperature 136(2)
_cell_measurement_theta_max 45
_cell_measurement_theta_min 4
_cell_volume 888.1(3)
_computing_cell_refinement CrysAlisRED
_computing_data_collection CrysAlisCCD
_computing_data_reduction CrysAlisRED
_computing_molecular_graphics Diamond
_computing_publication_material ShelxTL97
_computing_structure_refinement 'SHELXL-97 (Sheldrick, 1997)'
_computing_structure_solution 'SHELXS-97 (Sheldrick, 1990)'
_diffrn_ambient_temperature 293(2)
_diffrn_detector_area_resol_mean '1 frame'
_diffrn_measured_fraction_theta_full 0.961
_diffrn_measured_fraction_theta_max 0.961
_diffrn_measurement_device_type KM4CCD
_diffrn_measurement_method 'omega scan'
_diffrn_radiation_monochromator graphite
_diffrn_radiation_source 'fine-focus sealed tube'
_diffrn_radiation_type MoK\a
_diffrn_radiation_wavelength 0.71073
_diffrn_reflns_av_R_equivalents 0.0376
_diffrn_reflns_av_sigmaI/netI 0.0215
_diffrn_reflns_limit_h_max 13
_diffrn_reflns_limit_h_min -13
_diffrn_reflns_limit_k_max 7
_diffrn_reflns_limit_k_min -7
_diffrn_reflns_limit_l_max 20
_diffrn_reflns_limit_l_min -20
_diffrn_reflns_number 15480
_diffrn_reflns_theta_full 28.77
_diffrn_reflns_theta_max 28.77
_diffrn_reflns_theta_min 3.51
_diffrn_standards_decay_% 2
_diffrn_standards_interval_count 50
_diffrn_standards_interval_time 65
_diffrn_standards_number 13
_exptl_absorpt_coefficient_mu 0.626
_exptl_crystal_colour colourless
_exptl_crystal_density_diffrn 1.849
_exptl_crystal_density_method 'not measured'
_exptl_crystal_F_000 520
_exptl_crystal_size_max 0.7
_exptl_crystal_size_mid 0.7
_exptl_crystal_size_min 0.6
_refine_diff_density_max 0.407
_refine_diff_density_min -0.706
_refine_diff_density_rms 0.092
_refine_ls_extinction_coef 0.025(3)
_refine_ls_extinction_expression Fc^*^=kFc[1+0.001xFc^2^\l^3^/sin(2\q)]^-1/4^
_refine_ls_extinction_method SHELXL
_refine_ls_goodness_of_fit_ref 1.139
_refine_ls_hydrogen_treatment mixed
_refine_ls_matrix_type full
_refine_ls_number_parameters 172
_refine_ls_number_reflns 2228
_refine_ls_number_restraints 0
_refine_ls_restrained_S_all 1.139
_refine_ls_R_factor_all 0.0510
_refine_ls_R_factor_gt 0.0399
_refine_ls_shift/su_max 0.001
_refine_ls_shift/su_mean 0.000
_refine_ls_structure_factor_coef Fsqd
_refine_ls_weighting_details 'calc w=1/[\s^2^(Fo^2^)+(0.0681P)^2^+0.2590P] where P=(Fo^2^+2Fc^2^)/3'
_refine_ls_weighting_scheme calc
_refine_ls_wR_factor_gt 0.1113
_refine_ls_wR_factor_ref 0.1209
_reflns_number_gt 1791
_reflns_number_total 2228
_reflns_threshold_expression >2sigma(I)
_cod_data_source_file ic025705b_s1_4.cif
_cod_data_source_block PhaseIV
_cod_database_code 4313265

loop_
_symmetry_equiv_pos_as_xyz
'x, y, z'
'-x+1/2, y, -z+1/2'
'-x, -y, -z'
'x-1/2, -y, z-1/2'

loop_
_atom_site_label
_atom_site_type_symbol
_atom_site_fract_x
_atom_site_fract_y
_atom_site_fract_z
_atom_site_U_iso_or_equiv
_atom_site_adp_type
_atom_site_occupancy
_atom_site_symmetry_multiplicity
_atom_site_calc_flag
_atom_site_refinement_flags
_atom_site_disorder_assembly
_atom_site_disorder_group
S1 S 0.53782(4) 0.46622(8) 0.63925(3) 0.01534(18) Uani 1 1 d . . .
O1 O 0.55378(15) 0.4300(3) 0.73682(9) 0.0269(4) Uani 1 1 d . . .
O2 O 0.39332(13) 0.4390(2) 0.59972(9) 0.0219(3) Uani 1 1 d . . .
O3 O 0.58398(13) 0.6989(2) 0.62474(9) 0.0228(3) Uani 1 1 d . . .
O4 O 0.61992(13) 0.2934(2) 0.60565(8) 0.0215(3) Uani 1 1 d . . .
S2 S 0.46056(4) 0.02922(8) 0.86578(3) 0.01557(18) Uani 1 1 d . . .
O5 O 0.43798(14) 0.0613(2) 0.76602(9) 0.0244(3) Uani 1 1 d . . .
O6 O 0.60587(13) -0.0077(2) 0.89772(9) 0.0207(3) Uani 1 1 d . . .
O7 O 0.38098(13) -0.1710(2) 0.88092(9) 0.0228(3) Uani 1 1 d . . .
O8 O 0.41462(13) 0.2395(2) 0.90214(8) 0.0212(3) Uani 1 1 d . . .
N1 N 0.35093(18) 0.9701(3) 0.54857(12) 0.0194(4) Uani 1 1 d . . .
N2 N 0.2500 0.5187(5) 0.7500 0.0187(5) Uani 1 2 d S . .
N3 N 0.15622(18) 0.4786(3) 0.44995(12) 0.0184(4) Uani 1 1 d . . .
N4 N 0.2500 0.0220(5) 0.2500 0.0174(5) Uani 1 2 d S . .
H1 H 0.418(2) 0.905(4) 0.5714(15) 0.027(6) Uiso 1 1 d . . .
H2 H 0.344(3) 0.941(4) 0.4944(19) 0.029(6) Uiso 1 1 d . . .
H3 H 0.283(2) 0.928(4) 0.5658(15) 0.021(6) Uiso 1 1 d . . .
H4 H 0.364(2) 1.111(5) 0.5563(16) 0.035(7) Uiso 1 1 d . . .
H5 H 0.280(3) 0.462(5) 0.720(2) 0.049(10) Uiso 1 1 d . . .
H6 H 0.191(3) 0.591(6) 0.723(2) 0.073(12) Uiso 1 1 d . . .
H7 H 0.142(2) 0.350(5) 0.4337(16) 0.032(7) Uiso 1 1 d . . .
H8 H 0.170(3) 0.472(4) 0.504(2) 0.032(7) Uiso 1 1 d . . .
H9 H 0.218(3) 0.537(4) 0.4318(17) 0.036(7) Uiso 1 1 d . . .
H10 H 0.086(3) 0.556(4) 0.4369(16) 0.030(6) Uiso 1 1 d . . .
H11 H 0.225(4) -0.041(5) 0.281(2) 0.056(10) Uiso 1 1 d . . .
H12 H 0.315(3) 0.090(5) 0.2775(19) 0.046(8) Uiso 1 1 d . . .
H5O H 0.493(3) 0.231(6) 0.7514(19) 0.126(18) Uiso 1 1 d . . .

loop_
_atom_site_aniso_label
_atom_site_aniso_U_11
_atom_site_aniso_U_22
_atom_site_aniso_U_33
_atom_site_aniso_U_23
_atom_site_aniso_U_13
_atom_site_aniso_U_12
S1 0.0152(3) 0.0147(3) 0.0164(3) -0.00213(14) 0.00374(17) -0.00027(14)
O1 0.0344(8) 0.0323(8) 0.0137(7) -0.0011(5) 0.0038(5) -0.0025(6)
O2 0.0130(6) 0.0250(7) 0.0267(7) 0.0014(5) 0.0018(5) -0.0014(5)
O3 0.0256(7) 0.0144(6) 0.0273(7) -0.0017(5) 0.0024(5) -0.0047(5)
O4 0.0224(6) 0.0178(6) 0.0259(7) 0.0006(5) 0.0088(5) 0.0055(5)
S2 0.0151(3) 0.0156(3) 0.0163(3) -0.00223(15) 0.00376(18) -0.00047(14)
O5 0.0274(7) 0.0316(8) 0.0133(6) -0.0010(5) 0.0024(5) 0.0015(6)
O6 0.0152(6) 0.0246(7) 0.0222(7) 0.0017(5) 0.0040(5) 0.0010(5)
O7 0.0223(6) 0.0202(7) 0.0264(7) -0.0027(5) 0.0056(5) -0.0060(5)
O8 0.0248(6) 0.0174(6) 0.0231(7) -0.0014(5) 0.0089(5) 0.0040(5)
N1 0.0179(9) 0.0169(9) 0.0235(9) -0.0030(6) 0.0045(7) -0.0010(6)
N2 0.0170(12) 0.0192(12) 0.0199(12) 0.000 0.0038(10) 0.000
N3 0.0188(9) 0.0164(9) 0.0206(9) 0.0034(6) 0.0055(7) 0.0000(6)
N4 0.0146(11) 0.0187(12) 0.0180(12) 0.000 0.0009(10) 0.000

loop_
_atom_type_symbol
_atom_type_description
_atom_type_scat_dispersion_real
_atom_type_scat_dispersion_imag
_atom_type_scat_source
N N 0.0061 0.0033 'International Tables Vol C Tables 4.2.6.8 and 6.1.1.4'
H H 0.0000 0.0000 'International Tables Vol C Tables 4.2.6.8 and 6.1.1.4'
O O 0.0106 0.0060 'International Tables Vol C Tables 4.2.6.8 and 6.1.1.4'
S S 0.1246 0.1234 'International Tables Vol C Tables 4.2.6.8 and 6.1.1.4'

loop_
_geom_angle_atom_site_label_1
_geom_angle_atom_site_label_2
_geom_angle_atom_site_label_3
_geom_angle
_geom_angle_site_symmetry_1
_geom_angle_site_symmetry_3
_geom_angle_publ_flag
O3 S1 O4 111.16(7) . . ?
O3 S1 O2 110.68(7) . . ?
O4 S1 O2 111.03(8) . . ?
O3 S1 O1 108.14(8) . . ?
O4 S1 O1 108.04(8) . . ?
O2 S1 O1 107.65(9) . . ?
S1 O1 H5O 109.2(13) . . ?
O7 S2 O8 112.27(8) . . ?
O7 S2 O6 111.83(8) . . ?
O8 S2 O6 111.32(8) . . ?
O7 S2 O5 106.59(8) . . ?
O8 S2 O5 107.20(8) . . ?
O6 S2 O5 107.27(8) . . ?
S2 O5 H5O 108.5(14) . . ?
H1 N1 H2 104(2) . . ?
H1 N1 H3 113(2) . . ?
H2 N1 H3 111(2) . . ?
H1 N1 H4 108(2) . . ?
H2 N1 H4 108(2) . . ?
H3 N1 H4 111(2) . . ?
H5 N2 H6 106(4) . . ?
H7 N3 H8 105(2) . . ?
H7 N3 H9 113(2) . . ?
H8 N3 H9 113(3) . . ?
H7 N3 H10 110(2) . . ?
H8 N3 H10 104(2) . . ?
H9 N3 H10 111(2) . . ?
H11 N4 H12 105(4) . . ?

loop_
_geom_bond_atom_site_label_1
_geom_bond_atom_site_label_2
_geom_bond_distance
_geom_bond_site_symmetry_2
_geom_bond_publ_flag
S1 O3 1.4603(13) . ?
S1 O4 1.4604(12) . ?
S1 O2 1.4674(14) . ?
S1 O1 1.5070(14) . ?
O1 H5O 1.35(4) . ?
S2 O7 1.4564(13) . ?
S2 O8 1.4586(13) . ?
S2 O6 1.4608(14) . ?
S2 O5 1.5324(14) . ?
O5 H5O 1.17(4) . ?
N1 H1 0.79(2) . ?
N1 H2 0.85(3) . ?
N1 H3 0.82(2) . ?
N1 H4 0.83(3) . ?
N2 H5 0.69(3) . ?
N2 H6 0.78(3) . ?
N3 H7 0.79(3) . ?
N3 H8 0.83(3) . ?
N3 H9 0.80(3) . ?
N3 H10 0.82(3) . ?
N4 H11 0.70(3) . ?
N4 H12 0.81(3) . ?

loop_
_cod_related_entry_id
_cod_related_entry_database
_cod_related_entry_code
1 ChemSpider 10745320
